data_7720562
loop_
_publ_author_name
'Jagleniec, Damian'
'Wilczek, Marcin'
'Dobrzycki, &#x141;ukasz'
'Marmur, Tomasz'
'Marcisz, Kamil'
'Roma&#x144;ski, Jan'

_publ_section_title
;
 Competing but coexisting: sulfate- and potassium-induced supramolecular
 motifs in squaramide-based receptor complexes.
;
_journal_issue 12
_journal_name_full 'Dalton transactions (Cambridge, England : 2003)'
_journal_page_first 4941
_journal_page_last 4950
_journal_paper_doi 10.1039/d6dt00391e
_journal_volume 55
_journal_year 2026
_chemical_formula_sum 'C54 H53 Cl F12 K N5 O15'
_chemical_formula_weight 1314.56
_chemical_name_common SQP5_KCl_X
_space_group_crystal_system monoclinic
_space_group_IT_number 14
_space_group_name_Hall '-P 2yn'
_space_group_name_H-M_alt 'P 1 21/n 1'
_atom_sites_solution_hydrogens mixed
_atom_sites_solution_primary 'Intrinsic Phasing'
_audit_creation_method
;FinalCif 2024.9-1 by Daniel Kratzert, Freiburg 2025, 
https://dkratzert.de/finalcif.html
;
_audit_update_record
;
2025-09-29 deposited with the CCDC.	2026-03-04 downloaded from the CCDC.
;
_cell_angle_alpha 90
_cell_angle_beta 99.2020(10)
_cell_angle_gamma 90
_cell_formula_units_Z 4
_cell_length_a 11.6788(3)
_cell_length_b 40.5906(10)
_cell_length_c 12.3583(3)
_cell_measurement_reflns_used 9563
_cell_measurement_temperature 130(2)
_cell_measurement_theta_max 68.1967
_cell_measurement_theta_min 3.7835
_cell_measurement_wavelength 1.54178
_cell_volume 5783.1(2)
_computing_cell_refinement 'SAINT V8.41 (Bruker AXS LLC)'
_computing_data_collection 'APEX3 V2019 (Bruker Nano, Inc., 2019)'
_computing_data_reduction 'SAINT V8.41 (Bruker AXS LLC)'
_computing_structure_refinement 'SHELXL-2018/3 (Sheldrick G. M., 2015)'
_computing_structure_solution 'SHELXT-2018/2 (Sheldrick G. M., 2015)'
_diffrn_ambient_temperature 130(1)
_diffrn_detector_area_resol_mean 7.391
_diffrn_measured_fraction_theta_full 1.000
_diffrn_measured_fraction_theta_max 1.000
_diffrn_measurement_details
;[cu_SQP5_KCl_X_01_####.sfrm, Phi run, Counterclockwise Eulerian angles: dx= 
50.00 mm theta=   5.000 deg phi= 360.000 deg omega= 360.000 deg chi=  54.740 
deg, width=   0.500, images= 720, first=   1, secs/image=   2.000, secs/degree=
   4.000, wavelength= 1.54184, kilovolts=  50.000, milliamps=   1.000, 
temperature=   130.0]
[cu_SQP5_KCl_X_02_####.sfrm, Phi run, Counterclockwise Eulerian angles: dx= 
50.00 mm theta=  39.870 deg phi= 208.609 deg omega=  69.336 deg chi= -26.000 
deg, width=   0.500, images= 720, first=   1, secs/image=  40.000, secs/degree=
  80.000, wavelength= 1.54184, kilovolts=  50.000, milliamps=   1.000, 
temperature=   130.0]
[cu_SQP5_KCl_X_03_####.sfrm, Omega run, Counterclockwise Eulerian angles: dx= 
50.00 mm theta=  55.500 deg phi= 270.000 deg omega= 358.100 deg chi=  66.500 
deg, width=   0.500, images= 198, first=   1, secs/image=  65.000, secs/degree= 
130.000, wavelength= 1.54184, kilovolts=  50.000, milliamps=   1.000, 
temperature=   130.0]
[cu_SQP5_KCl_X_04_####.sfrm, Omega run, Counterclockwise Eulerian angles: dx= 
50.00 mm theta=  55.500 deg phi= 243.000 deg omega=  98.781 deg chi= -54.740 
deg, width=   0.500, images= 198, first=   1, secs/image=  65.000, secs/degree= 
130.000, wavelength= 1.54184, kilovolts=  50.000, milliamps=   1.000, 
temperature=   130.0]
[cu_SQP5_KCl_X_05_####.sfrm, Omega run, Counterclockwise Eulerian angles: dx= 
50.00 mm theta= -18.896 deg phi=  80.000 deg omega= 307.795 deg chi= -66.500 
deg, width=   0.500, images= 188, first=   1, secs/image=  20.000, secs/degree=
  40.000, wavelength= 1.54184, kilovolts=  50.000, milliamps=   1.000, 
temperature=   130.0]
[cu_SQP5_KCl_X_06_####.sfrm, Omega run, Counterclockwise Eulerian angles: dx= 
50.00 mm theta=  55.500 deg phi=  81.000 deg omega= 358.100 deg chi=  66.500 
deg, width=   0.500, images= 198, first=   1, secs/image=  65.000, secs/degree= 
130.000, wavelength= 1.54184, kilovolts=  50.000, milliamps=   1.000, 
temperature=   130.0]
[cu_SQP5_KCl_X_07_####.sfrm, Phi run, Counterclockwise Eulerian angles: dx= 
50.00 mm theta=  55.500 deg phi= 241.399 deg omega= 102.862 deg chi= -26.000 
deg, width=   0.500, images= 602, first=   1, secs/image=  65.000, secs/degree= 
130.000, wavelength= 1.54184, kilovolts=  50.000, milliamps=   1.000, 
temperature=   130.0]
[cu_SQP5_KCl_X_08_####.sfrm, Omega run, Counterclockwise Eulerian angles: dx= 
50.00 mm theta=  55.500 deg phi= 135.000 deg omega=   5.301 deg chi=  80.000 
deg, width=   0.500, images= 129, first=   1, secs/image=  65.000, secs/degree= 
130.000, wavelength= 1.54184, kilovolts=  50.000, milliamps=   1.000, 
temperature=   130.0]
[cu_SQP5_KCl_X_09_####.sfrm, Phi run, Counterclockwise Eulerian angles: dx= 
50.00 mm theta= -18.896 deg phi=   4.000 deg omega= 335.142 deg chi=  57.500 
deg, width=   0.500, images= 368, first=   1, secs/image=  20.000, secs/degree=
  40.000, wavelength= 1.54184, kilovolts=  50.000, milliamps=   1.000, 
temperature=   130.0]
[cu_SQP5_KCl_X_10_####.sfrm, Phi run, Counterclockwise Eulerian angles: dx= 
50.00 mm theta=  55.500 deg phi= 204.000 deg omega=  11.233 deg chi=  26.000 
deg, width=   0.500, images= 368, first=   1, secs/image=  65.000, secs/degree= 
130.000, wavelength= 1.54184, kilovolts=  50.000, milliamps=   1.000, 
temperature=   130.0]
[cu_SQP5_KCl_X_11_####.sfrm, Omega run, Counterclockwise Eulerian angles: dx= 
50.00 mm theta=  49.085 deg phi= 270.000 deg omega=  85.951 deg chi= -54.740 
deg, width=   0.500, images= 150, first=   1, secs/image=  55.000, secs/degree= 
110.000, wavelength= 1.54184, kilovolts=  50.000, milliamps=   1.000, 
temperature=   130.0]
[cu_SQP5_KCl_X_12_####.sfrm, Omega run, Counterclockwise Eulerian angles: dx= 
50.00 mm theta= -18.896 deg phi= 200.000 deg omega= 307.795 deg chi= -66.500 
deg, width=   0.500, images= 188, first=   1, secs/image=  20.000, secs/degree=
  40.000, wavelength= 1.54184, kilovolts=  50.000, milliamps=   1.000, 
temperature=   130.0]
[cu_SQP5_KCl_X_13_####.sfrm, Omega run, Counterclockwise Eulerian angles: dx= 
50.00 mm theta=  55.500 deg phi= 216.000 deg omega=  98.781 deg chi= -54.740 
deg, width=   0.500, images= 198, first=   1, secs/image=  65.000, secs/degree= 
130.000, wavelength= 1.54184, kilovolts=  50.000, milliamps=   1.000, 
temperature=   130.0]
[cu_SQP5_KCl_X_14_####.sfrm, Phi run, Counterclockwise Eulerian angles: dx= 
50.00 mm theta=  49.133 deg phi=   0.000 deg omega=  85.395 deg chi= -57.500 
deg, width=   0.500, images= 720, first=   1, secs/image=  55.000, secs/degree= 
110.000, wavelength= 1.54184, kilovolts=  50.000, milliamps=   1.000, 
temperature=   130.0]
[cu_SQP5_KCl_X_15_####.sfrm, Omega run, Counterclockwise Eulerian angles: dx= 
50.00 mm theta= -11.396 deg phi= 270.000 deg omega= 240.283 deg chi=  54.740 
deg, width=   0.500, images= 219, first=   1, secs/image=  10.000, secs/degree=
  20.000, wavelength= 1.54184, kilovolts=  50.000, milliamps=   1.000, 
temperature=   130.0]
[cu_SQP5_KCl_X_16_####.sfrm, Omega run, Counterclockwise Eulerian angles: dx= 
50.00 mm theta= -18.896 deg phi= 120.000 deg omega= 307.795 deg chi= -66.500 
deg, width=   0.500, images= 188, first=   1, secs/image=  20.000, secs/degree=
  40.000, wavelength= 1.54184, kilovolts=  50.000, milliamps=   1.000, 
temperature=   130.0]
[cu_SQP5_KCl_X_17_####.sfrm, Phi run, Counterclockwise Eulerian angles: dx= 
50.00 mm theta=   5.000 deg phi= 360.000 deg omega=   0.000 deg chi=  54.740 
deg, width=   0.500, images= 720, first=   1, secs/image=   8.000, secs/degree=
  16.000, wavelength= 1.54184, kilovolts=  50.000, milliamps=   1.000, 
temperature=   130.0]
;
_diffrn_measurement_device 'Bruker D8 VENTURE'
_diffrn_measurement_device_type 'Bruker D8 VENTURE'
_diffrn_measurement_method '\w and \f scans'
_diffrn_radiation_monochromator mirror
_diffrn_radiation_type CuK\a
_diffrn_radiation_wavelength 1.54178
_diffrn_reflns_av_R_equivalents 0.0438
_diffrn_reflns_av_unetI/netI 0.0198
_diffrn_reflns_Laue_measured_fraction_full 1.000
_diffrn_reflns_Laue_measured_fraction_max 1.000
_diffrn_reflns_limit_h_max 14
_diffrn_reflns_limit_h_min -14
_diffrn_reflns_limit_k_max 48
_diffrn_reflns_limit_k_min -48
_diffrn_reflns_limit_l_max 14
_diffrn_reflns_limit_l_min -14
_diffrn_reflns_number 89010
_diffrn_reflns_point_group_measured_fraction_full 1.000
_diffrn_reflns_point_group_measured_fraction_max 1.000
_diffrn_reflns_reduction_process narrow-frame
_diffrn_reflns_theta_full 67.985
_diffrn_reflns_theta_max 67.985
_diffrn_reflns_theta_min 2.177
_diffrn_source 'INCOATEC I\mS micro-focus source'
_diffrn_source_current 1.0
_diffrn_source_target Cu
_diffrn_source_voltage 50.0
_exptl_absorpt_coefficient_mu 2.209
_exptl_absorpt_correction_T_max 0.905
_exptl_absorpt_correction_T_min 0.614
_exptl_absorpt_correction_type multi-scan
_exptl_absorpt_process_details 'SADABS-2016/2 - Bruker AXS area detector scaling and absorption correction'
_exptl_crystal_colour 'clear pale yellow'
_exptl_crystal_density_diffrn 1.51
_exptl_crystal_description plate
_exptl_crystal_F_000 2704
_exptl_crystal_size_max 0.245
_exptl_crystal_size_mid 0.143
_exptl_crystal_size_min 0.046
_refine_diff_density_max 0.319
_refine_diff_density_min -0.241
_refine_diff_density_rms 0.040
_refine_ls_extinction_method none
_refine_ls_goodness_of_fit_ref 1.055
_refine_ls_hydrogen_treatment mixed
_refine_ls_matrix_type full
_refine_ls_number_parameters 874
_refine_ls_number_reflns 10521
_refine_ls_number_restraints 45
_refine_ls_restrained_S_all 1.067
_refine_ls_R_factor_all 0.0367
_refine_ls_R_factor_gt 0.0340
_refine_ls_shift/su_max 0.002
_refine_ls_shift/su_mean 0.000
_refine_ls_structure_factor_coef Fsqd
_refine_ls_weighting_details 'w=1/[\s^2^(Fo^2^)+(0.0378P)^2^+2.8031P] where P=(Fo^2^+2Fc^2^)/3'
_refine_ls_weighting_scheme calc
_refine_ls_wR_factor_gt 0.0861
_refine_ls_wR_factor_ref 0.0881
_reflns_Friedel_coverage 0.000
_reflns_number_gt 9740
_reflns_number_total 10521
_reflns_threshold_expression 'I > 2\s(I)'
_cod_data_source_file d6dt00391e2.cif
_cod_data_source_block 1_KClaq
_cod_depositor_comments
;
The following automatic conversions were performed:

data item '_exptl_absorpt_correction_type' value 'Multi-Scan' was
changed to 'multi-scan' in accordance with the
/home/data/users/saulius/crontab/automatic-downloads/rss-feeds/RSC/lib/dictionaries/cif_core.dic
dictionary named 'cif_core.dic' version 2.4.2 last updated on
2011-04-26.

Automatic conversion script
Id: cif_fix_values 8170 2020-07-09 18:12:32Z antanas 

 Adding full bibliography for 7720561--7720563.cif.
;
_cod_original_sg_symbol_H-M 'P 21/n'
_cod_database_code 7720562
_diffrn_ambient_temperature_esd 0.5
_shelx_shelxl_version_number 2019/3
_shelx_space_group_comment
;
The symmetry employed for this shelxl refinement is uniquely defined
by the following loop, which should always be used as a source of
symmetry information in preference to the above space-group names.
They are only intended as comments.
;
_exptl_bruker_absorpt_correction_t_ratio 0.7679
_shelx_estimated_absorpt_t_min 0.614
_shelx_estimated_absorpt_t_max 0.905
_diffrn_measurement_bruker_total_exposure_time 227595.0
_diffrn_reflns_bruker_av_norm_i 3181.52
_diffrn_reflns_bruker_number_gt 84407
_computing_bruker_data_scaling 'SADABS-2016/2 - Bruker AXS area detector scaling and absorption correction'
_geom_details
; All esds (except the esd in the dihedral angle between two l.s. planes)
 are estimated using the full covariance matrix.  The cell esds are taken
 into account individually in the estimation of esds in distances, angles
 and torsion angles; correlations between esds in cell parameters are only
 used when they are defined by crystal symmetry.  An approximate (isotropic)
 treatment of cell esds is used for estimating esds involving l.s. planes.
;

loop_
_space_group_symop_operation_xyz
'x, y, z'
'-x+1/2, y+1/2, -z+1/2'
'-x, -y, -z'
'x-1/2, -y-1/2, z-1/2'

loop_
_atom_site_label
_atom_site_type_symbol
_atom_site_fract_x
_atom_site_fract_y
_atom_site_fract_z
_atom_site_U_iso_or_equiv
_atom_site_adp_type
_atom_site_occupancy
_atom_site_site_symmetry_order
_atom_site_calc_flag
_atom_site_refinement_flags_posn
_atom_site_refinement_flags_adp
_atom_site_refinement_flags_occupancy
_atom_site_disorder_assembly
_atom_site_disorder_group
K1 K 0.89784(3) 0.58458(2) 0.76296(3) 0.02870(8) Uani 1 1 d . . . . .
Cl1 Cl 0.83683(4) 0.38942(2) 0.70012(4) 0.04328(11) Uani 1 1 d . . . . .
C1 C 0.71650(14) 0.46158(4) 0.87401(12) 0.0320(3) Uani 1 1 d . . . . .
C2 C 0.81760(14) 0.47272(4) 0.83740(13) 0.0319(3) Uani 1 1 d . . . . .
H2 H 0.856977 0.458962 0.793166 0.038 Uiso 1 1 calc R U . . .
C3 C 0.85890(14) 0.50369(4) 0.86620(13) 0.0323(3) Uani 1 1 d . . . . .
C4 C 0.80082(15) 0.52415(4) 0.93201(13) 0.0330(3) Uani 1 1 d . . . . .
C5 C 0.69998(15) 0.51310(4) 0.96506(14) 0.0359(4) Uani 1 1 d . . . . .
H5 H 0.659519 0.526997 1.007930 0.043 Uiso 1 1 calc R U . . .
C6 C 0.65713(14) 0.48175(4) 0.93606(14) 0.0353(4) Uani 1 1 d . . . . .
H6 H 0.587609 0.474297 0.958786 0.042 Uiso 1 1 calc R U . . .
O1 O 0.85370(11) 0.55377(3) 0.95650(10) 0.0410(3) Uani 1 1 d . . . . .
C7 C 0.80946(16) 0.57572(4) 1.03078(13) 0.0369(4) Uani 1 1 d . . . . .
H7A H 0.792906 0.563673 1.096193 0.044 Uiso 1 1 calc R U . A 1
H7AB H 0.737243 0.586460 0.994659 0.044 Uiso 1 1 calc R U . A 1
C8 C 0.90292(17) 0.60065(5) 1.06209(14) 0.0444(4) Uani 0.879(5) 1 d D . P B 1
H8A H 0.881426 0.615823 1.118269 0.053 Uiso 0.879(5) 1 calc R U P B 1
H8AB H 0.976617 0.589597 1.092541 0.053 Uiso 0.879(5) 1 calc R U P B 1
O2 O 0.91594(19) 0.61864(4) 0.96410(13) 0.0353(4) Uani 0.879(5) 1 d D . P B 1
C9 C 1.01287(18) 0.64017(6) 0.97531(18) 0.0412(6) Uani 0.879(5) 1 d D . P B 1
H9A H 1.021174 0.651150 1.047674 0.049 Uiso 0.879(5) 1 calc R U P B 1
H9AB H 0.998711 0.657442 0.918190 0.049 Uiso 0.879(5) 1 calc R U P B 1
C10 C 1.12458(18) 0.62243(6) 0.96533(18) 0.0431(6) Uani 0.879(5) 1 d D . P B 1
H10A H 1.190090 0.638194 0.976516 0.052 Uiso 0.879(5) 1 calc R U P B 1
H10B H 1.139743 0.605123 1.022264 0.052 Uiso 0.879(5) 1 calc R U P B 1
O3 O 1.11539(13) 0.60787(5) 0.85906(18) 0.0364(4) Uani 0.879(5) 1 d D . P B 1
C11 C 1.21593(14) 0.58945(5) 0.84839(14) 0.0380(4) Uani 0.879(5) 1 d D . P B 1
H11A H 1.230790 0.573104 0.908433 0.046 Uiso 0.879(5) 1 calc R U P B 1
H11B H 1.283644 0.604410 0.854743 0.046 Uiso 0.879(5) 1 calc R U P B 1
C8B C 0.90292(17) 0.60065(5) 1.06209(14) 0.0444(4) Uani 0.121(5) 1 d D . P B 2
H8B1 H 0.869627 0.619557 1.097014 0.053 Uiso 0.121(5) 1 calc R U P B 2
H8B2 H 0.963589 0.590727 1.117648 0.053 Uiso 0.121(5) 1 calc R U P B 2
O2B O 0.9543(13) 0.6122(4) 0.9778(11) 0.043(4) Uiso 0.121(5) 1 d D . P B 2
C9B C 1.0676(14) 0.6254(4) 1.0068(12) 0.045(4) Uiso 0.121(5) 1 d D . P B 2
H9B1 H 1.120733 0.608074 1.041486 0.053 Uiso 0.121(5) 1 calc R U P B 2
H9B2 H 1.066389 0.643488 1.060419 0.053 Uiso 0.121(5) 1 calc R U P B 2
C10B C 1.1101(15) 0.6382(4) 0.9070(14) 0.052(5) Uiso 0.121(5) 1 d D . P B 2
H10C H 1.058143 0.656213 0.874972 0.062 Uiso 0.121(5) 1 calc R U P B 2
H10D H 1.188444 0.647733 0.929038 0.062 Uiso 0.121(5) 1 calc R U P B 2
O3B O 1.1154(12) 0.6142(3) 0.8264(12) 0.038(4) Uiso 0.121(5) 1 d D . P B 2
C11B C 1.21593(14) 0.58945(5) 0.84839(14) 0.0380(4) Uani 0.121(5) 1 d D . P B 2
H11C H 1.291968 0.600681 0.865052 0.046 Uiso 0.121(5) 1 calc R U P B 2
H11D H 1.206646 0.574228 0.908956 0.046 Uiso 0.121(5) 1 calc R U P B 2
C12 C 1.20181(14) 0.57188(5) 0.73947(14) 0.0361(4) Uani 1 1 d D . . . .
H12A H 1.187434 0.588417 0.679973 0.043 Uiso 1 1 calc R U . B 1
H12B H 1.275192 0.560406 0.732880 0.043 Uiso 1 1 calc R U . B 1
O4 O 1.10922(9) 0.54840(3) 0.72489(9) 0.0327(2) Uani 1 1 d . . . . .
C13 C 1.13820(14) 0.51832(4) 0.78289(14) 0.0354(4) Uani 1 1 d . . . . .
H13A H 1.173073 0.523071 0.859685 0.042 Uiso 1 1 calc R U . . .
H13B H 1.195245 0.505789 0.748006 0.042 Uiso 1 1 calc R U . . .
C14 C 1.02940(14) 0.49852(4) 0.78029(14) 0.0340(4) Uani 1 1 d . . . . .
H14A H 0.992200 0.494423 0.703727 0.041 Uiso 1 1 calc R U . . .
H14B H 1.046767 0.477061 0.817379 0.041 Uiso 1 1 calc R U . . .
O5 O 0.95547(11) 0.51777(3) 0.83663(10) 0.0402(3) Uani 1 1 d . . . . .
N1 N 0.68256(12) 0.42897(4) 0.84328(11) 0.0327(3) Uani 1 1 d . . . . .
H1N H 0.727(2) 0.4195(5) 0.7975(19) 0.053(6) Uiso 1 1 d . . . . .
C15 C 0.61189(13) 0.40867(4) 0.88662(12) 0.0317(3) Uani 1 1 d . . . . .
C16 C 0.59496(14) 0.37466(4) 0.87116(12) 0.0322(3) Uani 1 1 d . . . . .
C17 C 0.51361(15) 0.37306(5) 0.95034(14) 0.0378(4) Uani 1 1 d . . . . .
O7 O 0.46040(13) 0.35179(3) 0.99146(12) 0.0533(4) Uani 1 1 d . . . . .
C18 C 0.52977(14) 0.40972(4) 0.96708(14) 0.0351(4) Uani 1 1 d . . . . .
O6 O 0.49521(11) 0.43001(3) 1.02636(11) 0.0436(3) Uani 1 1 d . . . . .
N2 N 0.64891(12) 0.35413(4) 0.80932(11) 0.0346(3) Uani 1 1 d . . . . .
H2N H 0.7016(18) 0.3635(5) 0.7743(17) 0.044(5) Uiso 1 1 d . . . . .
C19 C 0.63313(14) 0.32039(4) 0.79166(13) 0.0328(3) Uani 1 1 d . . . . .
C20 C 0.55295(14) 0.30188(4) 0.83783(13) 0.0342(4) Uani 1 1 d . . . . .
H20 H 0.506649 0.311969 0.885109 0.041 Uiso 1 1 calc R U . . .
C21 C 0.54146(15) 0.26859(4) 0.81404(14) 0.0361(4) Uani 1 1 d . . . . .
C22 C 0.60722(15) 0.25312(5) 0.74420(14) 0.0380(4) Uani 1 1 d . . . . .
H22 H 0.598077 0.230293 0.728144 0.046 Uiso 1 1 calc R U . . .
C23 C 0.68641(15) 0.27200(5) 0.69880(13) 0.0378(4) Uani 1 1 d . . . . .
C24 C 0.70087(14) 0.30519(5) 0.72254(13) 0.0361(4) Uani 1 1 d . . . . .
H24 H 0.756731 0.317621 0.691905 0.043 Uiso 1 1 calc R U . . .
C25 C 0.45818(17) 0.24889(5) 0.86834(16) 0.0433(4) Uani 1 1 d . . . . .
F1 F 0.41461(11) 0.22307(3) 0.80858(11) 0.0591(3) Uani 1 1 d . . . . .
F2 F 0.51034(11) 0.23650(3) 0.96467(9) 0.0538(3) Uani 1 1 d . . . . .
F3 F 0.36912(11) 0.26668(3) 0.89015(12) 0.0655(4) Uani 1 1 d . . . . .
C26 C 0.75959(18) 0.25669(5) 0.62291(16) 0.0480(5) Uani 0.914(8) 1 d D . P C 1
F4 F 0.7654(3) 0.27579(7) 0.53601(19) 0.0638(7) Uani 0.914(8) 1 d D . P C 1
F5 F 0.7197(3) 0.22726(4) 0.5847(2) 0.0642(8) Uani 0.914(8) 1 d D . P C 1
F6 F 0.86757(16) 0.25151(11) 0.67163(16) 0.0848(11) Uani 0.914(8) 1 d D . P C 1
C26B C 0.75959(18) 0.25669(5) 0.62291(16) 0.0480(5) Uani 0.086(8) 1 d D . P C 2
F4B F 0.738(2) 0.2701(7) 0.5245(17) 0.045(6) Uiso 0.086(8) 1 d D . P C 2
F5B F 0.7699(19) 0.2273(3) 0.6251(18) 0.050(5) Uiso 0.086(8) 1 d D . P C 2
F6B F 0.8732(15) 0.2695(6) 0.6590(16) 0.060(6) Uiso 0.086(8) 1 d D . P C 2
C27 C 0.65036(13) 0.47499(4) 0.56656(12) 0.0272(3) Uani 1 1 d . . . . .
C28 C 0.61859(13) 0.50437(4) 0.61280(12) 0.0277(3) Uani 1 1 d . . . . .
H28 H 0.553782 0.505029 0.650434 0.033 Uiso 1 1 calc R U . . .
C29 C 0.68285(13) 0.53235(4) 0.60287(12) 0.0270(3) Uani 1 1 d . . . . .
C30 C 0.77888(13) 0.53166(4) 0.54707(12) 0.0277(3) Uani 1 1 d . . . . .
C31 C 0.81029(13) 0.50237(4) 0.50340(13) 0.0306(3) Uani 1 1 d . . . . .
H31 H 0.875736 0.501585 0.466650 0.037 Uiso 1 1 calc R U . . .
C32 C 0.74580(14) 0.47391(4) 0.51327(13) 0.0307(3) Uani 1 1 d . . . . .
H32 H 0.767502 0.453729 0.483297 0.037 Uiso 1 1 calc R U . . .
O8 O 0.83238(9) 0.56152(3) 0.54248(9) 0.0325(2) Uani 1 1 d . . . . .
C33 C 0.92636(13) 0.56462(4) 0.48153(13) 0.0311(3) Uani 1 1 d . . . . .
H33A H 0.904329 0.555600 0.406665 0.037 Uiso 1 1 calc R U . . .
H33B H 0.995630 0.552677 0.518526 0.037 Uiso 1 1 calc R U . . .
C34 C 0.95034(15) 0.60081(4) 0.47736(13) 0.0346(4) Uani 1 1 d . . . . .
H34A H 1.009397 0.605041 0.429813 0.041 Uiso 1 1 calc R U . . .
H34B H 0.878574 0.612768 0.446729 0.041 Uiso 1 1 calc R U . . .
O9 O 0.99154(10) 0.61192(3) 0.58619(9) 0.0337(2) Uani 1 1 d . . . . .
C35 C 0.99554(15) 0.64695(4) 0.59642(15) 0.0376(4) Uani 1 1 d . . . . .
H35A H 1.023381 0.656493 0.531629 0.045 Uiso 1 1 calc R U . . .
H35B H 1.051611 0.653018 0.662196 0.045 Uiso 1 1 calc R U . . .
C36 C 0.87861(15) 0.66142(4) 0.60578(14) 0.0361(4) Uani 1 1 d . . . . .
H36A H 0.882993 0.685771 0.604895 0.043 Uiso 1 1 calc R U . . .
H36B H 0.820686 0.654286 0.542726 0.043 Uiso 1 1 calc R U . . .
O10 O 0.84427(10) 0.65064(3) 0.70527(9) 0.0350(3) Uani 1 1 d . . . . .
C37 C 0.72963(15) 0.66125(4) 0.71366(14) 0.0360(4) Uani 1 1 d . . . . .
H37A H 0.675857 0.654928 0.646632 0.043 Uiso 1 1 calc R U . . .
H37B H 0.728023 0.685537 0.720659 0.043 Uiso 1 1 calc R U . . .
C38 C 0.69148(15) 0.64553(4) 0.81254(14) 0.0345(4) Uani 1 1 d . . . . .
H38A H 0.749274 0.650373 0.878356 0.041 Uiso 1 1 calc R U . . .
H38B H 0.616403 0.655154 0.823865 0.041 Uiso 1 1 calc R U . . .
O11 O 0.67917(9) 0.61058(3) 0.79967(9) 0.0306(2) Uani 1 1 d . . . . .
C39 C 0.56938(13) 0.60106(4) 0.74156(13) 0.0308(3) Uani 1 1 d . . . . .
H39A H 0.550399 0.614302 0.673799 0.037 Uiso 1 1 calc R U . . .
H39B H 0.508436 0.604854 0.787392 0.037 Uiso 1 1 calc R U . . .
C40 C 0.57433(13) 0.56520(4) 0.71334(13) 0.0294(3) Uani 1 1 d . . . . .
H40A H 0.596104 0.551806 0.780434 0.035 Uiso 1 1 calc R U . . .
H40B H 0.498182 0.557522 0.674722 0.035 Uiso 1 1 calc R U . . .
O12 O 0.66089(9) 0.56262(3) 0.64354(9) 0.0318(2) Uani 1 1 d . . . . .
N3 N 0.58748(11) 0.44547(3) 0.57333(11) 0.0291(3) Uani 1 1 d . . . . .
H3N H 0.6144(17) 0.4275(5) 0.5424(17) 0.042(5) Uiso 1 1 d . . . . .
C41 C 0.49558(13) 0.43988(4) 0.62295(12) 0.0279(3) Uani 1 1 d . . . . .
C42 C 0.43598(13) 0.41032(4) 0.63373(12) 0.0287(3) Uani 1 1 d . . . . .
C43 C 0.35267(14) 0.42639(4) 0.69373(12) 0.0312(3) Uani 1 1 d . . . . .
O14 O 0.26729(10) 0.41869(3) 0.73387(10) 0.0383(3) Uani 1 1 d . . . . .
C44 C 0.41676(13) 0.45831(4) 0.68556(13) 0.0305(3) Uani 1 1 d . . . . .
O13 O 0.40618(10) 0.48609(3) 0.71851(10) 0.0382(3) Uani 1 1 d . . . . .
N4 N 0.45850(12) 0.37981(3) 0.59711(11) 0.0314(3) Uani 1 1 d . . . . .
H4N H 0.5181(19) 0.3786(5) 0.5631(18) 0.046(6) Uiso 1 1 d . . . . .
C45 C 0.40151(14) 0.35020(4) 0.61154(13) 0.0324(3) Uani 1 1 d . . . . .
C46 C 0.43385(14) 0.32260(4) 0.55456(13) 0.0340(4) Uani 1 1 d . . . . .
H46 H 0.494033 0.324316 0.511453 0.041 Uiso 1 1 calc R U . . .
C47 C 0.37707(16) 0.29283(4) 0.56186(15) 0.0390(4) Uani 1 1 d . . . . .
C48 C 0.28991(16) 0.28973(4) 0.62556(16) 0.0426(4) Uani 1 1 d . . . . .
H48 H 0.250713 0.269362 0.629361 0.051 Uiso 1 1 calc R U . . .
C49 C 0.26130(15) 0.31683(4) 0.68328(16) 0.0402(4) Uani 1 1 d . . . . .
C50 C 0.31642(14) 0.34710(4) 0.67762(14) 0.0352(4) Uani 1 1 d . . . . .
H50 H 0.296021 0.365400 0.718502 0.042 Uiso 1 1 calc R U . . .
C51 C 0.40357(18) 0.26404(5) 0.49445(17) 0.0465(5) Uani 0.941(3) 1 d D . P D 1
F7 F 0.32099(14) 0.25962(4) 0.40872(14) 0.0747(6) Uani 0.941(3) 1 d D U P D 1
F8 F 0.40790(16) 0.23563(3) 0.55084(12) 0.0656(5) Uani 0.941(3) 1 d D . P D 1
F9 F 0.50385(14) 0.26658(4) 0.45953(15) 0.0673(5) Uani 0.941(3) 1 d D . P D 1
C51B C 0.40357(18) 0.26404(5) 0.49445(17) 0.0465(5) Uani 0.059(3) 1 d D . P D 2
F7B F 0.449(2) 0.2730(6) 0.4010(17) 0.064(7) Uiso 0.059(3) 1 d D . P D 2
F8B F 0.485(2) 0.2418(5) 0.5350(18) 0.061(7) Uiso 0.059(3) 1 d D . P D 2
F9B F 0.321(2) 0.2430(7) 0.454(2) 0.082(5) Uiso 0.059(3) 1 d D U P D 2
C52 C 0.16734(18) 0.31449(5) 0.7528(2) 0.0526(5) Uani 0.919(8) 1 d D . P E 1
F10 F 0.20378(17) 0.32419(5) 0.85610(14) 0.0602(6) Uani 0.919(8) 1 d D . P E 1
F11 F 0.07723(14) 0.33402(7) 0.7163(3) 0.0660(7) Uani 0.919(8) 1 d D . P E 1
F12 F 0.1265(2) 0.28390(4) 0.7580(3) 0.0749(6) Uani 0.919(8) 1 d D U P E 1
C52B C 0.16734(18) 0.31449(5) 0.7528(2) 0.0526(5) Uani 0.081(8) 1 d D . P E 2
F10B F 0.166(3) 0.3341(7) 0.8338(19) 0.116(13) Uiso 0.081(8) 1 d D . P E 2
F11B F 0.0674(14) 0.3220(6) 0.6739(16) 0.052(5) Uiso 0.081(8) 1 d D . P E 2
F12B F 0.150(4) 0.2832(5) 0.780(3) 0.082(5) Uiso 0.081(8) 1 d D U P E 2
O1S O 0.65854(12) 0.38234(4) 0.49277(13) 0.0443(3) Uani 1 1 d . . . . .
H1O1 H 0.719(2) 0.3803(6) 0.542(2) 0.054(7) Uiso 1 1 d . . . . .
H2O1 H 0.669(2) 0.3710(7) 0.442(2) 0.066(8) Uiso 1 1 d . . . . .
N1T N 0.6646(2) 0.34000(6) 0.31027(19) 0.0797(7) Uani 1 1 d . . . . .
C1T C 0.6420(2) 0.32055(6) 0.24474(19) 0.0583(6) Uani 1 1 d . . . . .
C2T C 0.6122(3) 0.29616(6) 0.1586(2) 0.0748(7) Uani 1 1 d . . . . .
H2TA H 0.679396 0.292278 0.121872 0.112 Uiso 1 1 calc R U . . .
H2TB H 0.547202 0.304268 0.105211 0.112 Uiso 1 1 calc R U . . .
H2TC H 0.590038 0.275514 0.190760 0.112 Uiso 1 1 calc R U . . .

loop_
_atom_site_aniso_label
_atom_site_aniso_U_11
_atom_site_aniso_U_22
_atom_site_aniso_U_33
_atom_site_aniso_U_23
_atom_site_aniso_U_13
_atom_site_aniso_U_12
K1 0.02620(16) 0.03643(18) 0.02342(16) 0.00084(13) 0.00380(12) 0.00094(13)
Cl1 0.0332(2) 0.0623(3) 0.0380(2) -0.00649(19) 0.01659(17) -0.00442(18)
C1 0.0296(8) 0.0425(9) 0.0239(7) 0.0068(6) 0.0043(6) 0.0064(7)
C2 0.0309(8) 0.0407(9) 0.0254(8) 0.0042(6) 0.0086(6) 0.0068(7)
C3 0.0308(8) 0.0404(9) 0.0281(8) 0.0071(7) 0.0116(6) 0.0062(7)
C4 0.0374(9) 0.0354(8) 0.0282(8) 0.0064(6) 0.0113(7) 0.0081(7)
C5 0.0367(9) 0.0420(9) 0.0323(8) 0.0083(7) 0.0152(7) 0.0128(7)
C6 0.0290(8) 0.0459(10) 0.0330(8) 0.0089(7) 0.0107(7) 0.0077(7)
O1 0.0510(7) 0.0364(6) 0.0420(7) -0.0009(5) 0.0268(6) 0.0043(5)
C7 0.0443(10) 0.0429(9) 0.0262(8) 0.0008(7) 0.0138(7) 0.0105(8)
C8 0.0503(11) 0.0584(11) 0.0249(8) -0.0032(8) 0.0068(7) 0.0036(9)
O2 0.0325(9) 0.0443(9) 0.0287(8) -0.0022(6) 0.0036(7) 0.0018(8)
C9 0.0365(12) 0.0471(13) 0.0387(11) -0.0108(9) 0.0024(9) -0.0003(10)
C10 0.0310(11) 0.0613(14) 0.0348(11) -0.0120(10) -0.0013(9) 0.0008(9)
O3 0.0266(8) 0.0515(10) 0.0300(9) -0.0038(9) 0.0012(6) 0.0034(6)
C11 0.0246(8) 0.0518(10) 0.0367(9) -0.0004(8) 0.0020(7) -0.0002(7)
C8B 0.0503(11) 0.0584(11) 0.0249(8) -0.0032(8) 0.0068(7) 0.0036(9)
C11B 0.0246(8) 0.0518(10) 0.0367(9) -0.0004(8) 0.0020(7) -0.0002(7)
C12 0.0262(8) 0.0488(10) 0.0340(9) 0.0030(7) 0.0073(7) -0.0007(7)
O4 0.0260(5) 0.0430(6) 0.0294(6) 0.0043(5) 0.0049(4) 0.0016(5)
C13 0.0293(8) 0.0436(9) 0.0338(8) 0.0038(7) 0.0067(7) 0.0071(7)
C14 0.0336(9) 0.0380(9) 0.0330(8) 0.0002(7) 0.0129(7) 0.0079(7)
O5 0.0399(7) 0.0386(6) 0.0484(7) -0.0030(5) 0.0266(6) 0.0019(5)
N1 0.0276(7) 0.0463(8) 0.0251(7) 0.0015(6) 0.0075(5) 0.0006(6)
C15 0.0239(8) 0.0485(10) 0.0224(7) 0.0039(7) 0.0025(6) 0.0038(7)
C16 0.0259(8) 0.0472(9) 0.0234(7) 0.0027(7) 0.0037(6) 0.0025(7)
C17 0.0350(9) 0.0490(10) 0.0316(8) 0.0030(7) 0.0122(7) 0.0042(8)
O7 0.0645(9) 0.0493(8) 0.0564(8) 0.0009(6) 0.0408(7) -0.0034(7)
C18 0.0284(8) 0.0476(10) 0.0309(8) 0.0070(7) 0.0093(7) 0.0073(7)
O6 0.0425(7) 0.0471(7) 0.0468(7) 0.0044(6) 0.0237(6) 0.0096(6)
N2 0.0294(7) 0.0488(8) 0.0277(7) -0.0001(6) 0.0113(6) -0.0010(6)
C19 0.0272(8) 0.0477(10) 0.0233(7) 0.0021(7) 0.0032(6) 0.0043(7)
C20 0.0311(8) 0.0474(10) 0.0252(8) 0.0037(7) 0.0075(6) 0.0073(7)
C21 0.0317(9) 0.0469(10) 0.0300(8) 0.0071(7) 0.0064(7) 0.0083(7)
C22 0.0359(9) 0.0462(10) 0.0316(8) 0.0038(7) 0.0048(7) 0.0098(7)
C23 0.0344(9) 0.0521(10) 0.0271(8) 0.0016(7) 0.0056(7) 0.0108(8)
C24 0.0286(8) 0.0543(11) 0.0260(8) 0.0025(7) 0.0057(6) 0.0043(7)
C25 0.0453(10) 0.0441(10) 0.0439(10) 0.0104(8) 0.0175(8) 0.0102(8)
F1 0.0595(7) 0.0613(7) 0.0590(7) 0.0013(6) 0.0171(6) -0.0139(6)
F2 0.0708(8) 0.0529(7) 0.0412(6) 0.0150(5) 0.0199(6) 0.0102(6)
F3 0.0576(7) 0.0531(7) 0.0982(10) 0.0296(7) 0.0499(7) 0.0190(6)
C26 0.0463(11) 0.0615(13) 0.0391(10) 0.0011(9) 0.0157(9) 0.0111(9)
F4 0.092(2) 0.0618(13) 0.0481(10) -0.0011(9) 0.0429(10) 0.0074(13)
F5 0.0819(17) 0.0543(9) 0.0649(13) -0.0131(7) 0.0379(13) 0.0066(8)
F6 0.0460(9) 0.145(3) 0.0651(11) -0.0188(13) 0.0141(7) 0.0406(12)
C26B 0.0463(11) 0.0615(13) 0.0391(10) 0.0011(9) 0.0157(9) 0.0111(9)
C27 0.0246(7) 0.0338(8) 0.0223(7) 0.0001(6) 0.0007(6) -0.0005(6)
C28 0.0227(7) 0.0362(8) 0.0247(7) -0.0005(6) 0.0056(6) 0.0002(6)
C29 0.0248(7) 0.0348(8) 0.0214(7) -0.0029(6) 0.0039(6) 0.0013(6)
C30 0.0250(7) 0.0357(8) 0.0224(7) -0.0014(6) 0.0034(6) -0.0023(6)
C31 0.0249(7) 0.0416(9) 0.0262(7) -0.0028(6) 0.0073(6) 0.0011(6)
C32 0.0277(8) 0.0370(8) 0.0274(8) -0.0048(6) 0.0051(6) 0.0023(6)
O8 0.0301(6) 0.0379(6) 0.0329(6) -0.0058(5) 0.0155(5) -0.0052(5)
C33 0.0253(8) 0.0435(9) 0.0270(8) -0.0011(7) 0.0114(6) -0.0002(6)
C34 0.0335(9) 0.0443(9) 0.0282(8) 0.0024(7) 0.0118(7) -0.0022(7)
O9 0.0308(6) 0.0382(6) 0.0319(6) 0.0012(5) 0.0046(5) -0.0032(5)
C35 0.0341(9) 0.0384(9) 0.0412(9) 0.0021(7) 0.0089(7) -0.0079(7)
C36 0.0399(9) 0.0355(9) 0.0343(9) 0.0040(7) 0.0098(7) -0.0031(7)
O10 0.0329(6) 0.0428(6) 0.0294(6) 0.0039(5) 0.0059(5) 0.0001(5)
C37 0.0364(9) 0.0349(9) 0.0372(9) 0.0023(7) 0.0080(7) 0.0043(7)
C38 0.0382(9) 0.0336(8) 0.0325(8) -0.0034(7) 0.0082(7) 0.0016(7)
O11 0.0306(6) 0.0328(6) 0.0278(5) -0.0010(4) 0.0030(4) 0.0014(4)
C39 0.0257(8) 0.0384(9) 0.0291(8) -0.0008(6) 0.0065(6) 0.0039(6)
C40 0.0242(7) 0.0387(8) 0.0273(8) -0.0015(6) 0.0108(6) 0.0000(6)
O12 0.0313(6) 0.0342(6) 0.0337(6) -0.0056(5) 0.0163(5) -0.0026(4)
N3 0.0276(7) 0.0324(7) 0.0277(7) -0.0026(5) 0.0054(5) -0.0002(5)
C41 0.0235(7) 0.0366(8) 0.0223(7) -0.0006(6) -0.0007(6) 0.0007(6)
C42 0.0256(8) 0.0366(8) 0.0223(7) 0.0007(6) -0.0013(6) -0.0004(6)
C43 0.0286(8) 0.0402(9) 0.0240(7) -0.0002(6) 0.0014(6) -0.0010(7)
O14 0.0351(6) 0.0454(7) 0.0370(6) -0.0022(5) 0.0137(5) -0.0051(5)
C44 0.0248(8) 0.0408(9) 0.0254(7) -0.0017(7) 0.0023(6) 0.0003(6)
O13 0.0328(6) 0.0402(7) 0.0438(7) -0.0093(5) 0.0133(5) -0.0021(5)
N4 0.0288(7) 0.0357(7) 0.0299(7) -0.0007(6) 0.0052(6) -0.0008(6)
C45 0.0286(8) 0.0358(8) 0.0299(8) 0.0018(6) -0.0043(6) 0.0008(6)
C46 0.0299(8) 0.0389(9) 0.0305(8) 0.0005(7) -0.0039(6) 0.0022(7)
C47 0.0368(9) 0.0358(9) 0.0398(9) -0.0005(7) -0.0082(7) 0.0023(7)
C48 0.0375(10) 0.0339(9) 0.0533(11) 0.0056(8) -0.0029(8) -0.0030(7)
C49 0.0316(9) 0.0384(9) 0.0490(10) 0.0074(8) 0.0020(8) 0.0012(7)
C50 0.0321(9) 0.0358(9) 0.0366(9) 0.0033(7) 0.0021(7) 0.0009(7)
C51 0.0465(11) 0.0402(10) 0.0475(11) -0.0046(8) -0.0083(9) 0.0029(8)
F7 0.0804(10) 0.0641(10) 0.0636(10) -0.0257(8) -0.0368(8) 0.0171(8)
F8 0.0930(13) 0.0346(7) 0.0663(9) -0.0023(6) 0.0035(8) 0.0092(7)
F9 0.0671(10) 0.0580(9) 0.0806(12) -0.0277(8) 0.0233(9) -0.0019(7)
C51B 0.0465(11) 0.0402(10) 0.0475(11) -0.0046(8) -0.0083(9) 0.0029(8)
C52 0.0440(11) 0.0394(10) 0.0765(15) 0.0122(10) 0.0163(10) -0.0003(8)
F10 0.0581(10) 0.0655(10) 0.0628(10) 0.0105(8) 0.0276(7) 0.0020(8)
F11 0.0396(8) 0.0708(12) 0.0904(16) 0.0185(12) 0.0189(8) 0.0130(7)
F12 0.0659(15) 0.0438(8) 0.1251(19) 0.0051(9) 0.0459(12) -0.0150(7)
C52B 0.0440(11) 0.0394(10) 0.0765(15) 0.0122(10) 0.0163(10) -0.0003(8)
O1S 0.0380(7) 0.0519(8) 0.0433(8) -0.0095(6) 0.0080(6) 0.0035(6)
N1T 0.0815(15) 0.0808(15) 0.0706(14) -0.0272(12) -0.0069(12) 0.0277(12)
C1T 0.0648(14) 0.0528(12) 0.0558(13) -0.0050(11) 0.0053(11) 0.0198(10)
C2T 0.099(2) 0.0541(14) 0.0677(16) -0.0138(12) 0.0022(14) 0.0183(13)

loop_
_atom_type_symbol
_atom_type_description
_atom_type_scat_dispersion_real
_atom_type_scat_dispersion_imag
_atom_type_scat_source
C C 0.0181 0.0091 'International Tables Vol C Tables 4.2.6.8 and 6.1.1.4'
H H 0.0000 0.0000 'International Tables Vol C Tables 4.2.6.8 and 6.1.1.4'
Cl Cl 0.3639 0.7018 'International Tables Vol C Tables 4.2.6.8 and 6.1.1.4'
F F 0.0727 0.0534 'International Tables Vol C Tables 4.2.6.8 and 6.1.1.4'
K K 0.3868 1.0657 'International Tables Vol C Tables 4.2.6.8 and 6.1.1.4'
N N 0.0311 0.0180 'International Tables Vol C Tables 4.2.6.8 and 6.1.1.4'
O O 0.0492 0.0322 'International Tables Vol C Tables 4.2.6.8 and 6.1.1.4'

loop_
_exptl_crystal_face_index_h
_exptl_crystal_face_index_k
_exptl_crystal_face_index_l
_exptl_crystal_face_perp_dist
-2 1 0 0.11
-1 1 1 0.069
-1 1 -1 0.116
-1 -2 1 0.066
0 1 0 0.023
0 -1 0 0.01
0 -1 2 0.114
0 1 -1 0.115
1 -1 1 0.095
1 0 0 0.073
1 1 -1 0.052

loop_
_geom_angle_atom_site_label_1
_geom_angle_atom_site_label_2
_geom_angle_atom_site_label_3
_geom_angle
_geom_angle_site_symmetry_1
_geom_angle_site_symmetry_3
_geom_angle_publ_flag
O3 K1 O1 93.83(6) . . ?
O3B K1 O1 103.5(3) . . ?
O3 K1 O10 86.30(5) . . ?
O3B K1 O10 79.5(3) . . ?
O1 K1 O10 124.98(3) . . ?
O3 K1 O9 75.94(6) . . ?
O3B K1 O9 66.5(3) . . ?
O1 K1 O9 167.80(4) . . ?
O10 K1 O9 61.85(3) . . ?
O3 K1 O2 61.62(5) . . ?
O1 K1 O2 57.86(4) . . ?
O10 K1 O2 74.88(5) . . ?
O9 K1 O2 120.36(4) . . ?
O3B K1 O2B 60.6(3) . . ?
O1 K1 O2B 55.5(3) . . ?
O10 K1 O2B 82.5(3) . . ?
O9 K1 O2B 120.2(2) . . ?
O3 K1 O11 125.55(4) . . ?
O3B K1 O11 126.0(2) . . ?
O1 K1 O11 74.96(3) . . ?
O10 K1 O11 61.47(3) . . ?
O9 K1 O11 116.32(3) . . ?
O2 K1 O11 67.87(5) . . ?
O2B K1 O11 77.7(3) . . ?
O3 K1 O8 126.95(5) . . ?
O3B K1 O8 119.8(3) . . ?
O1 K1 O8 127.19(4) . . ?
O10 K1 O8 93.19(3) . . ?
O9 K1 O8 58.01(3) . . ?
O2 K1 O8 165.46(6) . . ?
O2B K1 O8 175.6(3) . . ?
O11 K1 O8 99.31(3) . . ?
O3 K1 O5 91.91(6) . . ?
O3B K1 O5 99.1(3) . . ?
O1 K1 O5 52.01(3) . . ?
O10 K1 O5 176.43(4) . . ?
O9 K1 O5 120.70(3) . . ?
O2 K1 O5 101.55(5) . . ?
O2B K1 O5 93.9(3) . . ?
O11 K1 O5 117.50(3) . . ?
O8 K1 O5 90.36(4) . . ?
O3 K1 O4 60.82(4) . . ?
O3B K1 O4 61.2(2) . . ?
O1 K1 O4 100.62(3) . . ?
O10 K1 O4 125.87(3) . . ?
O9 K1 O4 68.73(3) . . ?
O2 K1 O4 115.72(5) . . ?
O2B K1 O4 105.5(3) . . ?
O11 K1 O4 171.99(3) . . ?
O8 K1 O4 77.90(3) . . ?
O5 K1 O4 55.39(3) . . ?
O3 K1 O12 175.70(6) . . ?
O3B K1 O12 165.9(3) . . ?
O1 K1 O12 90.34(4) . . ?
O10 K1 O12 90.47(3) . . ?
O9 K1 O12 100.04(3) . . ?
O2 K1 O12 120.20(5) . . ?
O2B K1 O12 128.3(3) . . ?
O11 K1 O12 54.71(3) . . ?
O8 K1 O12 50.36(3) . . ?
O5 K1 O12 91.47(3) . . ?
O4 K1 O12 119.37(3) . . ?
C6 C1 C2 120.67(16) . . ?
C6 C1 N1 123.98(15) . . ?
C2 C1 N1 115.35(14) . . ?
C3 C2 C1 119.32(15) . . ?
C3 C2 H2 120.3 . . ?
C1 C2 H2 120.3 . . ?
O5 C3 C2 125.80(14) . . ?
O5 C3 C4 113.70(15) . . ?
C2 C3 C4 120.50(15) . . ?
O1 C4 C5 126.73(15) . . ?
O1 C4 C3 113.89(14) . . ?
C5 C4 C3 119.39(16) . . ?
O1 C4 K1 48.76(7) . . ?
C5 C4 K1 140.47(11) . . ?
C3 C4 K1 80.68(9) . . ?
C4 C5 C6 120.58(15) . . ?
C4 C5 H5 119.7 . . ?
C6 C5 H5 119.7 . . ?
C1 C6 C5 119.50(16) . . ?
C1 C6 H6 120.2 . . ?
C5 C6 H6 120.2 . . ?
C4 O1 C7 119.57(13) . . ?
C4 O1 K1 109.92(9) . . ?
C7 O1 K1 113.65(9) . . ?
O1 C7 C8B 105.29(14) . . ?
O1 C7 C8 105.29(14) . . ?
O1 C7 H7A 110.7 . . ?
C8 C7 H7A 110.7 . . ?
O1 C7 H7AB 110.7 . . ?
C8 C7 H7AB 110.7 . . ?
H7A C7 H7AB 108.8 . . ?
O2 C8 C7 107.23(15) . . ?
O2 C8 H8A 110.3 . . ?
C7 C8 H8A 110.3 . . ?
O2 C8 H8AB 110.3 . . ?
C7 C8 H8AB 110.3 . . ?
H8A C8 H8AB 108.5 . . ?
C9 O2 C8 114.78(17) . . ?
C9 O2 K1 109.50(11) . . ?
C8 O2 K1 119.23(12) . . ?
O2 C9 C10 112.57(19) . . ?
O2 C9 H9A 109.1 . . ?
C10 C9 H9A 109.1 . . ?
O2 C9 H9AB 109.1 . . ?
C10 C9 H9AB 109.1 . . ?
H9A C9 H9AB 107.8 . . ?
O3 C10 C9 109.45(16) . . ?
O3 C10 H10A 109.8 . . ?
C9 C10 H10A 109.8 . . ?
O3 C10 H10B 109.8 . . ?
C9 C10 H10B 109.8 . . ?
H10A C10 H10B 108.2 . . ?
C11 O3 C10 111.26(16) . . ?
C11 O3 K1 119.57(12) . . ?
C10 O3 K1 117.43(13) . . ?
O3 C11 C12 111.03(15) . . ?
O3 C11 H11A 109.4 . . ?
C12 C11 H11A 109.4 . . ?
O3 C11 H11B 109.4 . . ?
C12 C11 H11B 109.4 . . ?
H11A C11 H11B 108.0 . . ?
O2B C8B C7 115.3(6) . . ?
O2B C8B H8B1 108.4 . . ?
C7 C8B H8B1 108.4 . . ?
O2B C8B H8B2 108.4 . . ?
C7 C8B H8B2 108.4 . . ?
H8B1 C8B H8B2 107.5 . . ?
C8B O2B C9B 116.2(11) . . ?
C8B O2B K1 120.6(7) . . ?
C9B O2B K1 116.7(9) . . ?
O2B C9B C10B 110.0(13) . . ?
O2B C9B H9B1 109.7 . . ?
C10B C9B H9B1 109.7 . . ?
O2B C9B H9B2 109.7 . . ?
C10B C9B H9B2 109.7 . . ?
H9B1 C9B H9B2 108.2 . . ?
O3B C10B C9B 113.8(13) . . ?
O3B C10B H10C 108.8 . . ?
C9B C10B H10C 108.8 . . ?
O3B C10B H10D 108.8 . . ?
C9B C10B H10D 108.8 . . ?
H10C C10B H10D 107.7 . . ?
C10B O3B C11B 116.7(12) . . ?
C10B O3B K1 110.8(10) . . ?
C11B O3B K1 113.6(7) . . ?
C12 C11B O3B 100.4(5) . . ?
C12 C11B H11C 111.7 . . ?
O3B C11B H11C 111.7 . . ?
C12 C11B H11D 111.7 . . ?
O3B C11B H11D 111.7 . . ?
H11C C11B H11D 109.5 . . ?
O4 C12 C11 113.56(13) . . ?
O4 C12 C11B 113.56(13) . . ?
O4 C12 H12A 108.9 . . ?
C11 C12 H12A 108.9 . . ?
O4 C12 H12B 108.9 . . ?
C11 C12 H12B 108.9 . . ?
H12A C12 H12B 107.7 . . ?
C13 O4 C12 113.10(12) . . ?
C13 O4 K1 118.60(9) . . ?
C12 O4 K1 106.32(9) . . ?
O4 C13 C14 108.38(13) . . ?
O4 C13 H13A 110.0 . . ?
C14 C13 H13A 110.0 . . ?
O4 C13 H13B 110.0 . . ?
C14 C13 H13B 110.0 . . ?
H13A C13 H13B 108.4 . . ?
O5 C14 C13 105.84(14) . . ?
O5 C14 H14A 110.6 . . ?
C13 C14 H14A 110.6 . . ?
O5 C14 H14B 110.6 . . ?
C13 C14 H14B 110.6 . . ?
H14A C14 H14B 108.7 . . ?
C3 O5 C14 119.46(13) . . ?
C3 O5 K1 108.35(9) . . ?
C14 O5 K1 119.11(9) . . ?
C15 N1 C1 129.26(14) . . ?
C15 N1 H1N 115.9(14) . . ?
C1 N1 H1N 113.6(14) . . ?
N1 C15 C16 129.37(15) . . ?
N1 C15 C18 138.99(16) . . ?
C16 C15 C18 91.57(13) . . ?
N2 C16 C15 127.94(15) . . ?
N2 C16 C17 139.27(16) . . ?
C15 C16 C17 92.56(14) . . ?
O7 C17 C16 137.24(17) . . ?
O7 C17 C18 134.48(16) . . ?
C16 C17 C18 88.16(13) . . ?
O6 C18 C15 137.31(17) . . ?
O6 C18 C17 134.84(16) . . ?
C15 C18 C17 87.70(13) . . ?
C16 N2 C19 129.18(15) . . ?
C16 N2 H2N 115.4(13) . . ?
C19 N2 H2N 115.4(13) . . ?
C20 C19 N2 123.14(15) . . ?
C20 C19 C24 119.75(16) . . ?
N2 C19 C24 117.11(15) . . ?
C21 C20 C19 119.22(15) . . ?
C21 C20 H20 120.4 . . ?
C19 C20 H20 120.4 . . ?
C20 C21 C22 121.81(16) . . ?
C20 C21 C25 118.27(15) . . ?
C22 C21 C25 119.90(17) . . ?
C23 C22 C21 118.09(17) . . ?
C23 C22 H22 121.0 . . ?
C21 C22 H22 121.0 . . ?
C24 C23 C22 121.27(16) . . ?
C24 C23 C26B 118.25(17) . . ?
C22 C23 C26B 120.49(17) . . ?
C24 C23 C26 118.25(17) . . ?
C22 C23 C26 120.49(17) . . ?
C23 C24 C19 119.85(16) . . ?
C23 C24 H24 120.1 . . ?
C19 C24 H24 120.1 . . ?
F3 C25 F1 107.30(17) . . ?
F3 C25 F2 106.38(15) . . ?
F1 C25 F2 105.96(15) . . ?
F3 C25 C21 112.70(15) . . ?
F1 C25 C21 112.87(15) . . ?
F2 C25 C21 111.18(16) . . ?
F6 C26 F4 106.9(2) . . ?
F6 C26 F5 105.7(2) . . ?
F4 C26 F5 107.1(2) . . ?
F6 C26 C23 112.18(17) . . ?
F4 C26 C23 111.68(19) . . ?
F5 C26 C23 112.90(18) . . ?
F5B C26B F4B 115.9(15) . . ?
F5B C26B F6B 105.7(11) . . ?
F4B C26B F6B 99.8(13) . . ?
F5B C26B C23 117.6(8) . . ?
F4B C26B C23 111.0(15) . . ?
F6B C26B C23 104.4(9) . . ?
C32 C27 C28 120.55(14) . . ?
C32 C27 N3 117.84(14) . . ?
C28 C27 N3 121.61(14) . . ?
C29 C28 C27 118.88(14) . . ?
C29 C28 H28 120.6 . . ?
C27 C28 H28 120.6 . . ?
O12 C29 C28 124.84(13) . . ?
O12 C29 C30 114.14(13) . . ?
C28 C29 C30 121.02(14) . . ?
O8 C30 C31 126.53(14) . . ?
O8 C30 C29 114.04(13) . . ?
C31 C30 C29 119.43(14) . . ?
O8 C30 K1 50.65(7) . . ?
C31 C30 K1 136.27(10) . . ?
C29 C30 K1 82.29(9) . . ?
C30 C31 C32 119.90(14) . . ?
C30 C31 H31 120.0 . . ?
C32 C31 H31 120.0 . . ?
C27 C32 C31 120.19(15) . . ?
C27 C32 H32 119.9 . . ?
C31 C32 H32 119.9 . . ?
C30 O8 C33 119.52(12) . . ?
C30 O8 K1 107.69(8) . . ?
C33 O8 K1 111.14(9) . . ?
O8 C33 C34 105.51(13) . . ?
O8 C33 H33A 110.6 . . ?
C34 C33 H33A 110.6 . . ?
O8 C33 H33B 110.6 . . ?
C34 C33 H33B 110.6 . . ?
H33A C33 H33B 108.8 . . ?
O9 C34 C33 108.31(13) . . ?
O9 C34 H34A 110.0 . . ?
C33 C34 H34A 110.0 . . ?
O9 C34 H34B 110.0 . . ?
C33 C34 H34B 110.0 . . ?
H34A C34 H34B 108.4 . . ?
C34 O9 C35 113.54(13) . . ?
C34 O9 K1 119.42(9) . . ?
C35 O9 K1 109.53(9) . . ?
O9 C35 C36 112.18(13) . . ?
O9 C35 H35A 109.2 . . ?
C36 C35 H35A 109.2 . . ?
O9 C35 H35B 109.2 . . ?
C36 C35 H35B 109.2 . . ?
H35A C35 H35B 107.9 . . ?
O10 C36 C35 109.32(14) . . ?
O10 C36 H36A 109.8 . . ?
C35 C36 H36A 109.8 . . ?
O10 C36 H36B 109.8 . . ?
C35 C36 H36B 109.8 . . ?
H36A C36 H36B 108.3 . . ?
C36 O10 C37 111.59(13) . . ?
C36 O10 K1 115.43(9) . . ?
C37 O10 K1 116.23(9) . . ?
O10 C37 C38 109.50(13) . . ?
O10 C37 H37A 109.8 . . ?
C38 C37 H37A 109.8 . . ?
O10 C37 H37B 109.8 . . ?
C38 C37 H37B 109.8 . . ?
H37A C37 H37B 108.2 . . ?
O11 C38 C37 111.50(13) . . ?
O11 C38 H38A 109.3 . . ?
C37 C38 H38A 109.3 . . ?
O11 C38 H38B 109.3 . . ?
C37 C38 H38B 109.3 . . ?
H38A C38 H38B 108.0 . . ?
C39 O11 C38 113.11(12) . . ?
C39 O11 K1 125.13(9) . . ?
C38 O11 K1 107.83(9) . . ?
O11 C39 C40 108.46(12) . . ?
O11 C39 H39A 110.0 . . ?
C40 C39 H39A 110.0 . . ?
O11 C39 H39B 110.0 . . ?
C40 C39 H39B 110.0 . . ?
H39A C39 H39B 108.4 . . ?
O12 C40 C39 105.54(12) . . ?
O12 C40 H40A 110.6 . . ?
C39 C40 H40A 110.6 . . ?
O12 C40 H40B 110.6 . . ?
C39 C40 H40B 110.6 . . ?
H40A C40 H40B 108.8 . . ?
C29 O12 C40 118.60(12) . . ?
C29 O12 K1 103.37(8) . . ?
C40 O12 K1 111.07(9) . . ?
C41 N3 C27 129.26(14) . . ?
C41 N3 H3N 114.6(13) . . ?
C27 N3 H3N 116.1(13) . . ?
N3 C41 C42 129.39(15) . . ?
N3 C41 C44 139.30(15) . . ?
C42 C41 C44 91.31(13) . . ?
N4 C42 C41 128.47(15) . . ?
N4 C42 C43 138.86(15) . . ?
C41 C42 C43 92.68(13) . . ?
O14 C43 C42 137.79(16) . . ?
O14 C43 C44 133.83(15) . . ?
C42 C43 C44 88.38(12) . . ?
O13 C44 C41 138.07(15) . . ?
O13 C44 C43 134.31(15) . . ?
C41 C44 C43 87.61(12) . . ?
C42 N4 C45 128.26(15) . . ?
C42 N4 H4N 115.2(14) . . ?
C45 N4 H4N 116.5(14) . . ?
C50 C45 N4 123.53(15) . . ?
C50 C45 C46 119.77(16) . . ?
N4 C45 C46 116.69(15) . . ?
C47 C46 C45 119.44(17) . . ?
C47 C46 H46 120.3 . . ?
C45 C46 H46 120.3 . . ?
C46 C47 C48 121.11(17) . . ?
C46 C47 C51B 120.02(18) . . ?
C48 C47 C51B 118.73(17) . . ?
C46 C47 C51 120.02(18) . . ?
C48 C47 C51 118.73(17) . . ?
C49 C48 C47 118.74(17) . . ?
C49 C48 H48 120.6 . . ?
C47 C48 H48 120.6 . . ?
C48 C49 C50 121.62(17) . . ?
C48 C49 C52B 120.31(17) . . ?
C50 C49 C52B 118.06(17) . . ?
C48 C49 C52 120.31(17) . . ?
C50 C49 C52 118.06(17) . . ?
C45 C50 C49 119.27(16) . . ?
C45 C50 H50 120.4 . . ?
C49 C50 H50 120.4 . . ?
F9 C51 F7 108.70(19) . . ?
F9 C51 F8 106.00(17) . . ?
F7 C51 F8 105.10(17) . . ?
F9 C51 C47 113.32(16) . . ?
F7 C51 C47 111.21(16) . . ?
F8 C51 C47 112.05(17) . . ?
F9B C51B F8B 97.5(15) . . ?
F9B C51B F7B 101.9(15) . . ?
F8B C51B F7B 98.2(13) . . ?
F9B C51B C47 120.9(13) . . ?
F8B C51B C47 120.9(10) . . ?
F7B C51B C47 113.5(10) . . ?
F12 C52 F11 107.4(2) . . ?
F12 C52 F10 106.8(2) . . ?
F11 C52 F10 105.1(2) . . ?
F12 C52 C49 112.7(2) . . ?
F11 C52 C49 112.16(18) . . ?
F10 C52 C49 112.15(18) . . ?
F10B C52B F12B 112.1(14) . . ?
F10B C52B F11B 106.8(12) . . ?
F12B C52B F11B 103.6(12) . . ?
F10B C52B C49 120.6(16) . . ?
F12B C52B C49 111(2) . . ?
F11B C52B C49 100.9(8) . . ?
H1O1 O1S H2O1 106(2) . . ?
N1T C1T C2T 178.6(3) . . ?
C1T C2T H2TA 109.5 . . ?
C1T C2T H2TB 109.5 . . ?
H2TA C2T H2TB 109.5 . . ?
C1T C2T H2TC 109.5 . . ?
H2TA C2T H2TC 109.5 . . ?
H2TB C2T H2TC 109.5 . . ?

loop_
_geom_bond_atom_site_label_1
_geom_bond_atom_site_label_2
_geom_bond_distance
_geom_bond_site_symmetry_2
_geom_bond_publ_flag
K1 O3 2.7919(17) . ?
K1 O3B 2.808(15) . ?
K1 O1 2.8187(12) . ?
K1 O10 2.8192(12) . ?
K1 O9 2.8223(12) . ?
K1 O2 2.8226(15) . ?
K1 O2B 2.860(14) . ?
K1 O11 2.8658(11) . ?
K1 O8 2.8668(11) . ?
K1 O5 2.9051(13) . ?
K1 O4 2.9738(11) . ?
K1 O12 3.0536(12) . ?
C1 C6 1.382(2) . ?
C1 C2 1.405(2) . ?
C1 N1 1.416(2) . ?
C2 C3 1.373(2) . ?
C2 H2 0.9500 . ?
C3 O5 1.365(2) . ?
C3 C4 1.410(2) . ?
C4 O1 1.363(2) . ?
C4 C5 1.382(2) . ?
C5 C6 1.393(3) . ?
C5 H5 0.9500 . ?
C6 H6 0.9500 . ?
O1 C7 1.4336(19) . ?
C7 C8B 1.493(3) . ?
C7 C8 1.493(3) . ?
C7 H7A 0.9900 . ?
C7 H7AB 0.9900 . ?
C8 O2 1.443(2) . ?
C8 H8A 0.9900 . ?
C8 H8AB 0.9900 . ?
O2 C9 1.419(3) . ?
C9 C10 1.512(3) . ?
C9 H9A 0.9900 . ?
C9 H9AB 0.9900 . ?
C10 O3 1.429(3) . ?
C10 H10A 0.9900 . ?
C10 H10B 0.9900 . ?
O3 C11 1.416(2) . ?
C11 C12 1.509(2) . ?
C11 H11A 0.9900 . ?
C11 H11B 0.9900 . ?
C8B O2B 1.366(12) . ?
C8B H8B1 0.9900 . ?
C8B H8B2 0.9900 . ?
O2B C9B 1.419(15) . ?
C9B C10B 1.495(16) . ?
C9B H9B1 0.9900 . ?
C9B H9B2 0.9900 . ?
C10B O3B 1.401(15) . ?
C10B H10C 0.9900 . ?
C10B H10D 0.9900 . ?
O3B C11B 1.537(12) . ?
C11B C12 1.509(2) . ?
C11B H11C 0.9900 . ?
C11B H11D 0.9900 . ?
C12 O4 1.431(2) . ?
C12 H12A 0.9900 . ?
C12 H12B 0.9900 . ?
O4 C13 1.429(2) . ?
C13 C14 1.500(2) . ?
C13 H13A 0.9900 . ?
C13 H13B 0.9900 . ?
C14 O5 1.4260(19) . ?
C14 H14A 0.9900 . ?
C14 H14B 0.9900 . ?
N1 C15 1.337(2) . ?
N1 H1N 0.91(2) . ?
C15 C16 1.403(2) . ?
C15 C18 1.488(2) . ?
C16 N2 1.353(2) . ?
C16 C17 1.470(2) . ?
C17 O7 1.221(2) . ?
C17 C18 1.510(3) . ?
C18 O6 1.213(2) . ?
N2 C19 1.394(2) . ?
N2 H2N 0.89(2) . ?
C19 C20 1.392(2) . ?
C19 C24 1.397(2) . ?
C20 C21 1.385(3) . ?
C20 H20 0.9500 . ?
C21 C22 1.393(2) . ?
C21 C25 1.498(3) . ?
C22 C23 1.387(3) . ?
C22 H22 0.9500 . ?
C23 C24 1.384(3) . ?
C23 C26B 1.501(2) . ?
C23 C26 1.501(2) . ?
C24 H24 0.9500 . ?
C25 F3 1.329(2) . ?
C25 F1 1.335(2) . ?
C25 F2 1.345(2) . ?
C26 F6 1.324(3) . ?
C26 F4 1.335(3) . ?
C26 F5 1.340(3) . ?
C26B F5B 1.199(13) . ?
C26B F4B 1.320(16) . ?
C26B F6B 1.428(14) . ?
C27 C32 1.383(2) . ?
C27 C28 1.398(2) . ?
C27 N3 1.415(2) . ?
C28 C29 1.378(2) . ?
C28 H28 0.9500 . ?
C29 O12 1.3671(19) . ?
C29 C30 1.408(2) . ?
C30 O8 1.3687(19) . ?
C30 C31 1.379(2) . ?
C31 C32 1.395(2) . ?
C31 H31 0.9500 . ?
C32 H32 0.9500 . ?
O8 C33 1.4325(18) . ?
C33 C34 1.498(2) . ?
C33 H33A 0.9900 . ?
C33 H33B 0.9900 . ?
C34 O9 1.427(2) . ?
C34 H34A 0.9900 . ?
C34 H34B 0.9900 . ?
O9 C35 1.428(2) . ?
C35 C36 1.508(2) . ?
C35 H35A 0.9900 . ?
C35 H35B 0.9900 . ?
C36 O10 1.422(2) . ?
C36 H36A 0.9900 . ?
C36 H36B 0.9900 . ?
O10 C37 1.426(2) . ?
C37 C38 1.508(2) . ?
C37 H37A 0.9900 . ?
C37 H37B 0.9900 . ?
C38 O11 1.432(2) . ?
C38 H38A 0.9900 . ?
C38 H38B 0.9900 . ?
O11 C39 1.4194(19) . ?
C39 C40 1.500(2) . ?
C39 H39A 0.9900 . ?
C39 H39B 0.9900 . ?
C40 O12 1.4339(17) . ?
C40 H40A 0.9900 . ?
C40 H40B 0.9900 . ?
N3 C41 1.338(2) . ?
N3 H3N 0.90(2) . ?
C41 C42 1.404(2) . ?
C41 C44 1.494(2) . ?
C42 N4 1.358(2) . ?
C42 C43 1.467(2) . ?
C43 O14 1.223(2) . ?
C43 C44 1.508(2) . ?
C44 O13 1.212(2) . ?
N4 C45 1.399(2) . ?
N4 H4N 0.87(2) . ?
C45 C50 1.389(2) . ?
C45 C46 1.407(2) . ?
C46 C47 1.388(2) . ?
C46 H46 0.9500 . ?
C47 C48 1.389(3) . ?
C47 C51B 1.496(3) . ?
C47 C51 1.496(3) . ?
C48 C49 1.381(3) . ?
C48 H48 0.9500 . ?
C49 C50 1.394(2) . ?
C49 C52B 1.501(3) . ?
C49 C52 1.501(3) . ?
C50 H50 0.9500 . ?
C51 F9 1.315(3) . ?
C51 F7 1.326(2) . ?
C51 F8 1.344(2) . ?
C51B F9B 1.321(16) . ?
C51B F8B 1.346(15) . ?
C51B F7B 1.397(15) . ?
C52 F12 1.335(2) . ?
C52 F11 1.337(2) . ?
C52 F10 1.339(3) . ?
C52B F10B 1.283(16) . ?
C52B F12B 1.335(17) . ?
C52B F11B 1.429(14) . ?
O1S H1O1 0.85(3) . ?
O1S H2O1 0.80(3) . ?
N1T C1T 1.132(3) . ?
C1T C2T 1.454(3) . ?
C2T H2TA 0.9800 . ?
C2T H2TB 0.9800 . ?
C2T H2TC 0.9800 . ?

loop_
_geom_hbond_atom_site_label_D
_geom_hbond_atom_site_label_H
_geom_hbond_atom_site_label_A
_geom_hbond_distance_DH
_geom_hbond_distance_HA
_geom_hbond_distance_DA
_geom_hbond_angle_DHA
_geom_hbond_site_symmetry_A
_geom_hbond_publ_flag
N1 H1N Cl1 0.91(2) 2.26(2) 3.1581(15) 172(2) . yes
N2 H2N Cl1 0.89(2) 2.21(2) 3.1044(15) 175.1(19) . yes
N3 H3N O1S 0.90(2) 2.03(2) 2.918(2) 169.1(18) . yes
N4 H4N O1S 0.87(2) 1.98(2) 2.845(2) 172(2) . yes
O1S H1O1 Cl1 0.85(3) 2.24(3) 3.0460(17) 158(2) . yes
O1S H2O1 N1T 0.80(3) 2.05(3) 2.845(3) 169(3) . yes

loop_
_geom_torsion_atom_site_label_1
_geom_torsion_atom_site_label_2
_geom_torsion_atom_site_label_3
_geom_torsion_atom_site_label_4
_geom_torsion
_geom_torsion_site_symmetry_1
_geom_torsion_site_symmetry_2
_geom_torsion_site_symmetry_3
_geom_torsion_site_symmetry_4
_geom_torsion_publ_flag
C6 C1 C2 C3 1.6(2) . . . . ?
N1 C1 C2 C3 -178.02(14) . . . . ?
C1 C2 C3 O5 -179.85(15) . . . . ?
C1 C2 C3 C4 0.1(2) . . . . ?
O5 C3 C4 O1 -1.8(2) . . . . ?
C2 C3 C4 O1 178.20(15) . . . . ?
O5 C3 C4 C5 178.30(15) . . . . ?
C2 C3 C4 C5 -1.7(2) . . . . ?
O5 C3 C4 K1 34.73(12) . . . . ?
C2 C3 C4 K1 -145.25(15) . . . . ?
O1 C4 C5 C6 -178.35(16) . . . . ?
C3 C4 C5 C6 1.5(2) . . . . ?
K1 C4 C5 C6 114.49(18) . . . . ?
C2 C1 C6 C5 -1.8(2) . . . . ?
N1 C1 C6 C5 177.82(15) . . . . ?
C4 C5 C6 C1 0.2(2) . . . . ?
C5 C4 O1 C7 5.4(2) . . . . ?
C3 C4 O1 C7 -174.48(14) . . . . ?
K1 C4 O1 C7 134.11(17) . . . . ?
C5 C4 O1 K1 -128.73(15) . . . . ?
C3 C4 O1 K1 51.41(15) . . . . ?
C4 O1 C7 C8B 165.25(15) . . . . ?
K1 O1 C7 C8B -62.22(15) . . . . ?
C4 O1 C7 C8 165.25(15) . . . . ?
K1 O1 C7 C8 -62.22(15) . . . . ?
O1 C7 C8 O2 64.39(19) . . . . ?
C7 C8 O2 C9 -171.20(17) . . . . ?
C7 C8 O2 K1 -38.4(2) . . . . ?
C8 O2 C9 C10 81.4(2) . . . . ?
K1 O2 C9 C10 -55.8(2) . . . . ?
O2 C9 C10 O3 61.6(3) . . . . ?
C9 C10 O3 C11 -176.8(2) . . . . ?
C9 C10 O3 K1 -33.8(2) . . . . ?
C10 O3 C11 C12 175.36(18) . . . . ?
K1 O3 C11 C12 33.3(2) . . . . ?
O1 C7 C8B O2B 43.4(8) . . . . ?
C7 C8B O2B C9B -156.8(11) . . . . ?
C7 C8B O2B K1 -5.9(11) . . . . ?
C8B O2B C9B C10B -177.8(13) . . . . ?
K1 O2B C9B C10B 30.2(18) . . . . ?
O2B C9B C10B O3B -60(2) . . . . ?
C9B C10B O3B C11B -75.2(19) . . . . ?
C9B C10B O3B K1 56.9(17) . . . . ?
C10B O3B C11B C12 -172.1(11) . . . . ?
K1 O3B C11B C12 57.2(6) . . . . ?
O3 C11 C12 O4 -62.0(2) . . . . ?
O3B C11B C12 O4 -77.3(6) . . . . ?
C11 C12 O4 C13 -77.43(17) . . . . ?
C11B C12 O4 C13 -77.43(17) . . . . ?
C11 C12 O4 K1 54.42(15) . . . . ?
C11B C12 O4 K1 54.42(15) . . . . ?
C12 O4 C13 C14 168.93(13) . . . . ?
K1 O4 C13 C14 43.44(15) . . . . ?
O4 C13 C14 O5 -62.41(16) . . . . ?
C2 C3 O5 C14 -6.9(2) . . . . ?
C4 C3 O5 C14 173.16(14) . . . . ?
C2 C3 O5 K1 134.04(14) . . . . ?
C4 C3 O5 K1 -45.94(15) . . . . ?
C13 C14 O5 C3 -167.52(14) . . . . ?
C13 C14 O5 K1 55.73(15) . . . . ?
C6 C1 N1 C15 -18.9(3) . . . . ?
C2 C1 N1 C15 160.73(15) . . . . ?
C1 N1 C15 C16 -166.46(16) . . . . ?
C1 N1 C15 C18 9.6(3) . . . . ?
N1 C15 C16 N2 1.4(3) . . . . ?
C18 C15 C16 N2 -175.98(16) . . . . ?
N1 C15 C16 C17 176.80(17) . . . . ?
C18 C15 C16 C17 -0.59(13) . . . . ?
N2 C16 C17 O7 -1.0(4) . . . . ?
C15 C16 C17 O7 -175.5(2) . . . . ?
N2 C16 C17 C18 175.0(2) . . . . ?
C15 C16 C17 C18 0.58(13) . . . . ?
N1 C15 C18 O6 -0.6(4) . . . . ?
C16 C15 C18 O6 176.3(2) . . . . ?
N1 C15 C18 C17 -176.4(2) . . . . ?
C16 C15 C18 C17 0.57(13) . . . . ?
O7 C17 C18 O6 -0.2(4) . . . . ?
C16 C17 C18 O6 -176.5(2) . . . . ?
O7 C17 C18 C15 175.7(2) . . . . ?
C16 C17 C18 C15 -0.55(12) . . . . ?
C15 C16 N2 C19 -179.33(16) . . . . ?
C17 C16 N2 C19 7.7(3) . . . . ?
C16 N2 C19 C20 0.7(3) . . . . ?
C16 N2 C19 C24 179.61(16) . . . . ?
N2 C19 C20 C21 178.71(15) . . . . ?
C24 C19 C20 C21 -0.2(2) . . . . ?
C19 C20 C21 C22 -0.6(2) . . . . ?
C19 C20 C21 C25 177.50(15) . . . . ?
C20 C21 C22 C23 0.5(3) . . . . ?
C25 C21 C22 C23 -177.64(16) . . . . ?
C21 C22 C23 C24 0.5(2) . . . . ?
C21 C22 C23 C26B -179.95(16) . . . . ?
C21 C22 C23 C26 -179.95(16) . . . . ?
C22 C23 C24 C19 -1.4(3) . . . . ?
C26B C23 C24 C19 179.12(16) . . . . ?
C26 C23 C24 C19 179.12(16) . . . . ?
C20 C19 C24 C23 1.2(2) . . . . ?
N2 C19 C24 C23 -177.79(15) . . . . ?
C20 C21 C25 F3 30.0(2) . . . . ?
C22 C21 C25 F3 -151.85(17) . . . . ?
C20 C21 C25 F1 151.74(16) . . . . ?
C22 C21 C25 F1 -30.1(2) . . . . ?
C20 C21 C25 F2 -89.36(19) . . . . ?
C22 C21 C25 F2 88.8(2) . . . . ?
C24 C23 C26 F6 76.1(3) . . . . ?
C22 C23 C26 F6 -103.4(3) . . . . ?
C24 C23 C26 F4 -43.9(3) . . . . ?
C22 C23 C26 F4 136.6(3) . . . . ?
C24 C23 C26 F5 -164.6(2) . . . . ?
C22 C23 C26 F5 15.9(3) . . . . ?
C24 C23 C26B F5B 160.7(14) . . . . ?
C22 C23 C26B F5B -18.9(14) . . . . ?
C24 C23 C26B F4B -62.6(12) . . . . ?
C22 C23 C26B F4B 117.8(12) . . . . ?
C24 C23 C26B F6B 44.0(10) . . . . ?
C22 C23 C26B F6B -135.5(10) . . . . ?
C32 C27 C28 C29 1.0(2) . . . . ?
N3 C27 C28 C29 -179.59(14) . . . . ?
C27 C28 C29 O12 179.61(14) . . . . ?
C27 C28 C29 C30 0.1(2) . . . . ?
O12 C29 C30 O8 -0.67(19) . . . . ?
C28 C29 C30 O8 178.85(14) . . . . ?
O12 C29 C30 C31 179.31(13) . . . . ?
C28 C29 C30 C31 -1.2(2) . . . . ?
O12 C29 C30 K1 39.77(11) . . . . ?
C28 C29 C30 K1 -140.71(14) . . . . ?
O8 C30 C31 C32 -178.98(15) . . . . ?
C29 C30 C31 C32 1.0(2) . . . . ?
K1 C30 C31 C32 112.56(16) . . . . ?
C28 C27 C32 C31 -1.2(2) . . . . ?
N3 C27 C32 C31 179.43(14) . . . . ?
C30 C31 C32 C27 0.1(2) . . . . ?
C31 C30 O8 C33 4.3(2) . . . . ?
C29 C30 O8 C33 -175.77(13) . . . . ?
K1 C30 O8 C33 128.00(14) . . . . ?
C31 C30 O8 K1 -123.75(14) . . . . ?
C29 C30 O8 K1 56.23(14) . . . . ?
C30 O8 C33 C34 170.52(13) . . . . ?
K1 O8 C33 C34 -63.08(13) . . . . ?
O8 C33 C34 O9 65.42(16) . . . . ?
C33 C34 O9 C35 -168.18(13) . . . . ?
C33 C34 O9 K1 -36.55(15) . . . . ?
C34 O9 C35 C36 81.30(17) . . . . ?
K1 O9 C35 C36 -55.00(15) . . . . ?
O9 C35 C36 O10 65.35(18) . . . . ?
C35 C36 O10 C37 -174.83(14) . . . . ?
C35 C36 O10 K1 -39.24(16) . . . . ?
C36 O10 C37 C38 172.52(14) . . . . ?
K1 O10 C37 C38 37.31(16) . . . . ?
O10 C37 C38 O11 -66.42(18) . . . . ?
C37 C38 O11 C39 -84.73(16) . . . . ?
C37 C38 O11 K1 57.87(14) . . . . ?
C38 O11 C39 C40 168.79(12) . . . . ?
K1 O11 C39 C40 33.79(16) . . . . ?
O11 C39 C40 O12 -62.13(15) . . . . ?
C28 C29 O12 C40 8.2(2) . . . . ?
C30 C29 O12 C40 -172.32(13) . . . . ?
C28 C29 O12 K1 131.59(14) . . . . ?
C30 C29 O12 K1 -48.92(13) . . . . ?
C39 C40 O12 C29 -178.81(13) . . . . ?
C39 C40 O12 K1 61.69(13) . . . . ?
C32 C27 N3 C41 177.59(15) . . . . ?
C28 C27 N3 C41 -1.8(2) . . . . ?
C27 N3 C41 C42 -177.02(15) . . . . ?
C27 N3 C41 C44 2.5(3) . . . . ?
N3 C41 C42 N4 0.9(3) . . . . ?
C44 C41 C42 N4 -178.73(16) . . . . ?
N3 C41 C42 C43 -179.10(16) . . . . ?
C44 C41 C42 C43 1.22(12) . . . . ?
N4 C42 C43 O14 -1.7(4) . . . . ?
C41 C42 C43 O14 178.4(2) . . . . ?
N4 C42 C43 C44 178.73(19) . . . . ?
C41 C42 C43 C44 -1.21(12) . . . . ?
N3 C41 C44 O13 -1.8(4) . . . . ?
C42 C41 C44 O13 177.8(2) . . . . ?
N3 C41 C44 C43 179.20(19) . . . . ?
C42 C41 C44 C43 -1.19(12) . . . . ?
O14 C43 C44 O13 2.5(3) . . . . ?
C42 C43 C44 O13 -177.93(19) . . . . ?
O14 C43 C44 C41 -178.47(19) . . . . ?
C42 C43 C44 C41 1.14(11) . . . . ?
C41 C42 N4 C45 177.41(15) . . . . ?
C43 C42 N4 C45 -2.5(3) . . . . ?
C42 N4 C45 C50 -6.7(3) . . . . ?
C42 N4 C45 C46 173.07(15) . . . . ?
C50 C45 C46 C47 2.4(2) . . . . ?
N4 C45 C46 C47 -177.32(14) . . . . ?
C45 C46 C47 C48 -0.8(2) . . . . ?
C45 C46 C47 C51B 174.89(15) . . . . ?
C45 C46 C47 C51 174.89(15) . . . . ?
C46 C47 C48 C49 -0.9(3) . . . . ?
C51B C47 C48 C49 -176.65(16) . . . . ?
C51 C47 C48 C49 -176.65(16) . . . . ?
C47 C48 C49 C50 1.0(3) . . . . ?
C47 C48 C49 C52B 179.82(17) . . . . ?
C47 C48 C49 C52 179.82(17) . . . . ?
N4 C45 C50 C49 177.43(15) . . . . ?
C46 C45 C50 C49 -2.3(2) . . . . ?
C48 C49 C50 C45 0.6(3) . . . . ?
C52B C49 C50 C45 -178.25(16) . . . . ?
C52 C49 C50 C45 -178.25(16) . . . . ?
C46 C47 C51 F9 20.0(3) . . . . ?
C48 C47 C51 F9 -164.17(18) . . . . ?
C46 C47 C51 F7 -102.8(2) . . . . ?
C48 C47 C51 F7 73.0(2) . . . . ?
C46 C47 C51 F8 139.90(18) . . . . ?
C48 C47 C51 F8 -44.3(2) . . . . ?
C46 C47 C51B F9B -144.7(17) . . . . ?
C48 C47 C51B F9B 31.2(17) . . . . ?
C46 C47 C51B F8B 92.9(14) . . . . ?
C48 C47 C51B F8B -91.3(14) . . . . ?
C46 C47 C51B F7B -23.2(13) . . . . ?
C48 C47 C51B F7B 152.6(13) . . . . ?
C48 C49 C52 F12 5.5(3) . . . . ?
C50 C49 C52 F12 -175.7(2) . . . . ?
C48 C49 C52 F11 -116.0(3) . . . . ?
C50 C49 C52 F11 62.9(3) . . . . ?
C48 C49 C52 F10 126.0(2) . . . . ?
C50 C49 C52 F10 -55.1(2) . . . . ?
C48 C49 C52B F10B 155.5(18) . . . . ?
C50 C49 C52B F10B -25.6(18) . . . . ?
C48 C49 C52B F12B 21.9(14) . . . . ?
C50 C49 C52B F12B -159.3(14) . . . . ?
C48 C49 C52B F11B -87.4(11) . . . . ?
C50 C49 C52B F11B 91.5(11) . . . . ?

loop_
_bruker_diffrn_runs_axis
_bruker_diffrn_runs_distance
_bruker_diffrn_runs_theta
_bruker_diffrn_runs_omega
_bruker_diffrn_runs_phi
_bruker_diffrn_runs_chi
_bruker_diffrn_runs_width
_bruker_diffrn_runs_images
_bruker_diffrn_runs_time
_bruker_diffrn_runs_wavelength
_bruker_diffrn_runs_voltage
_bruker_diffrn_runs_current
_bruker_diffrn_runs_temperature
Phi 50.000040000000006 5.0 359.9999 359.9998 54.74004 0.5 720 2.0 1.54184 50.0 1.0 129.99999999999997
Phi 50.000040000000006 39.87 69.33594 208.609 -25.999799999999983 0.5 720 40.0 1.54184 50.0 1.0 129.99999999999997
Omega 50.000040000000006 55.5 358.1001 269.9998 66.49993 0.5 198 65.0 1.54184 50.0 1.0 129.99999999999997
Omega 50.00089 55.5 98.78107 243.00020000000004 -54.74009999999999 0.5 198 65.0 1.54184 50.0 1.0 129.99999999999997
Omega 50.00089 -18.89599999999998 307.795 79.99995 -66.4999 0.5 188 20.0 1.54184 50.0 1.0 129.99999999999997
Omega 50.00089 55.5 358.1001 80.99985 66.49993 0.5 198 65.0 1.54184 50.0 1.0 129.99999999999997
Phi 50.00089 55.5 102.8619 241.399 -25.999799999999983 0.5 602 65.0 1.54184 50.0 1.0 129.99999999999997
Omega 50.00089 55.5 5.301086 134.9999 79.99992 0.5 129 65.0 1.54184 50.0 1.0 130.01
Phi 50.00089 -18.89599999999998 335.1419 3.999964 57.500099999999996 0.5 368 20.0 1.54184 50.0 1.0 129.99999999999997
Phi 50.00089 55.5 11.23303 204.0002 25.99985 0.5 368 65.0 1.54184 50.0 1.0 130.02999999999997
Omega 50.0005 49.085 85.95105 270.0002 -54.74009999999999 0.5 150 55.0 1.54184 50.0 1.0 129.99999999999997
Omega 50.0005 -18.89599999999998 307.795 200.0 -66.4999 0.5 188 20.0 1.54184 50.0 1.0 129.99999999999997
Omega 50.0005 55.5 98.78107 216.0002 -54.74009999999999 0.5 198 65.0 1.54184 50.0 1.0 129.99999999999997
Phi 50.0005 49.133 85.39505 0.000238 -57.500099999999975 0.5 720 55.0 1.54184 50.0 1.0 129.99999999999997
Omega 50.00103 -11.395999999999988 240.28290000000004 269.9998 54.74004 0.5 219 10.0 1.54184 50.0 1.0 129.99999999999997
Omega 50.0012 -18.89599999999998 307.795 120.00020000000002 -66.4999 0.5 188 20.0 1.54184 50.0 1.0 129.99999999999997
Phi 50.0012 4.99995 9.2e-05 359.9996 54.73976 0.5 720 8.0 1.54184 50.0 1.0 129.99999999999997
